data_4305669
loop_
_publ_author_name
'Jos\'e M. Casas'
'Beatriz E. Diosdado'
'Juan Forni\'es'
'Antonio Mart\'in'
'Angel J. Rueda'
'A. Guy Orpen'

_publ_section_title
;
Synthesis of Binuclear Platinum Complexes Containing the Ligands
8-Naphthyridine, 2-Aminopyridine, and 7-Azaindolate. An Experimental Study
of the Steric Hindrance of the Bulky Pentafluorophenyl Ligands in the
Synthesis of Binuclear Complexes
;
_journal_name_full 'Inorganic Chemistry'
_journal_page_first 8767
_journal_page_last 8775
_journal_paper_doi 10.1021/ic8006475
_journal_volume 47
_journal_year 2008
_chemical_formula_sum 'C28.375 H12.75 Cl2.75 F10 N4 Pt2'
_chemical_formula_weight 1055.5
_chemical_name_systematic
; 
 ? 
;
_space_group_IT_number 14
_symmetry_cell_setting monoclinic
_symmetry_space_group_name_Hall '-P 2ybc'
_symmetry_space_group_name_H-M 'P 1 21/c 1'
_atom_sites_solution_hydrogens geom
_atom_sites_solution_primary direct
_atom_sites_solution_secondary difmap
_audit_creation_method SHELXL-97
_cell_angle_alpha 90.00
_cell_angle_beta 93.550(10)
_cell_angle_gamma 90.00
_cell_formula_units_Z 8
_cell_length_a 9.4640(10)
_cell_length_b 35.601(4)
_cell_length_c 20.671(4)
_cell_measurement_reflns_used 25
_cell_measurement_temperature 293(2)
_cell_measurement_theta_max 30.5
_cell_measurement_theta_min 21.5
_cell_volume 6951.3(17)
_computing_structure_refinement 'SHELXL-97 (Sheldrick, 1997)'
_computing_structure_solution 'SHELXS-97 (Sheldrick, 1990)'
_diffrn_ambient_temperature 293(2)
_diffrn_measured_fraction_theta_full 0.998
_diffrn_measured_fraction_theta_max 0.998
_diffrn_measurement_device_type '\k-geometry diffractometer'
_diffrn_measurement_method 'profile data from q/2q scans'
_diffrn_radiation_monochromator graphite
_diffrn_radiation_source 'fine-focus sealed tube'
_diffrn_radiation_type MoK\a
_diffrn_radiation_wavelength 0.71073
_diffrn_reflns_av_R_equivalents 0.0935
_diffrn_reflns_av_sigmaI/netI 0.2258
_diffrn_reflns_limit_h_max 11
_diffrn_reflns_limit_h_min 0
_diffrn_reflns_limit_k_max 42
_diffrn_reflns_limit_k_min 0
_diffrn_reflns_limit_l_max 24
_diffrn_reflns_limit_l_min -24
_diffrn_reflns_number 13030
_diffrn_reflns_theta_full 24.97
_diffrn_reflns_theta_max 24.97
_diffrn_reflns_theta_min 2.06
_diffrn_standards_decay_% 0
_diffrn_standards_interval_count 300
_diffrn_standards_number 3
_exptl_absorpt_coefficient_mu 8.331
_exptl_absorpt_correction_T_max 1
_exptl_absorpt_correction_T_min 0.190
_exptl_absorpt_correction_type psi-scan
_exptl_crystal_colour yellow
_exptl_crystal_density_diffrn 2.078
_exptl_crystal_density_method 'not measured'
_exptl_crystal_description block
_exptl_crystal_F_000 4030
_exptl_crystal_size_max 0.39
_exptl_crystal_size_mid 0.21
_exptl_crystal_size_min 0.20
_refine_diff_density_max 1.566
_refine_diff_density_min -1.432
_refine_diff_density_rms 0.273
_refine_ls_extinction_method none
_refine_ls_goodness_of_fit_ref 1.006
_refine_ls_hydrogen_treatment constr
_refine_ls_matrix_type full
_refine_ls_number_parameters 836
_refine_ls_number_reflns 12191
_refine_ls_number_restraints 13
_refine_ls_restrained_S_all 1.005
_refine_ls_R_factor_all 0.2236
_refine_ls_R_factor_gt 0.0780
_refine_ls_shift/su_max 0.002
_refine_ls_shift/su_mean 0.000
_refine_ls_structure_factor_coef Fsqd
_refine_ls_weighting_details 'calc w=1/[\s^2^(Fo^2^)+(0.0714P)^2^+101.8853P] where P=(Fo^2^+2Fc^2^)/3'
_refine_ls_weighting_scheme calc
_refine_ls_wR_factor_gt 0.1654
_refine_ls_wR_factor_ref 0.2258
_reflns_number_gt 5544
_reflns_number_total 12191
_reflns_threshold_expression >2sigma(I)
_cod_data_source_file ic8006475_si_001_3.cif
_cod_data_source_block 6
_cod_depositor_comments
;
The following automatic conversions were performed:

'_exptl_absorpt_correction_type' tag value 'psi-scans' was replaced
with 'psi-scan' value.

Automatic conversion script
Id: cif_fix_values 1646 2011-03-28 12:23:43Z adriana 
;
_cod_database_code 4305669

loop_
_symmetry_equiv_pos_as_xyz
'x, y, z'
'-x, y+1/2, -z+1/2'
'-x, -y, -z'
'x, -y-1/2, z-1/2'

loop_
_atom_site_label
_atom_site_type_symbol
_atom_site_fract_x
_atom_site_fract_y
_atom_site_fract_z
_atom_site_U_iso_or_equiv
_atom_site_adp_type
_atom_site_occupancy
_atom_site_symmetry_multiplicity
_atom_site_calc_flag
_atom_site_refinement_flags
_atom_site_disorder_assembly
_atom_site_disorder_group
Pt1 Pt 0.31641(11) 0.47733(3) 0.84457(5) 0.0404(3) Uani 1 1 d . . .
Pt2 Pt 0.22403(11) 0.45369(3) 0.70935(5) 0.0391(3) Uani 1 1 d . . .
Cl1 Cl 0.1037(7) 0.4843(2) 0.8874(4) 0.064(2) Uani 1 1 d . . .
Cl2 Cl 0.1274(8) 0.39664(18) 0.7348(4) 0.058(2) Uani 1 1 d . . .
C1 C 0.362(3) 0.4376(8) 0.9123(17) 0.059(9) Uani 1 1 d . . .
C2 C 0.403(3) 0.4012(10) 0.8981(16) 0.069(9) Uani 1 1 d . . .
C3 C 0.446(4) 0.3761(8) 0.9436(19) 0.072(10) Uani 1 1 d . . .
C4 C 0.447(3) 0.3863(11) 1.0090(17) 0.071(10) Uani 1 1 d . . .
C5 C 0.422(4) 0.4214(8) 1.0232(15) 0.063(9) Uani 1 1 d . . .
C6 C 0.379(3) 0.4474(9) 0.9785(14) 0.052(8) Uani 1 1 d . . .
F2 F 0.4038(19) 0.3880(4) 0.8372(8) 0.065(5) Uani 1 1 d . . .
F3 F 0.478(2) 0.3393(5) 0.9305(9) 0.092(7) Uani 1 1 d . . .
F4 F 0.493(3) 0.3611(6) 1.0574(10) 0.117(8) Uani 1 1 d . . .
F5 F 0.426(3) 0.4317(5) 1.0861(9) 0.102(7) Uani 1 1 d . . .
F6 F 0.355(2) 0.4819(4) 0.9955(8) 0.073(5) Uani 1 1 d . . .
C7 C 0.036(3) 0.4695(7) 0.6728(14) 0.049(3) Uani 1 1 d . . .
C8 C -0.028(3) 0.4492(8) 0.6208(14) 0.049(3) Uani 1 1 d . . .
C9 C -0.165(3) 0.4560(8) 0.5926(14) 0.049(3) Uani 1 1 d . . .
C10 C -0.241(3) 0.4854(7) 0.6175(14) 0.049(3) Uani 1 1 d . . .
C11 C -0.182(3) 0.5059(7) 0.6673(14) 0.049(3) Uani 1 1 d . . .
C12 C -0.051(3) 0.4977(8) 0.6920(14) 0.049(3) Uani 1 1 d . . .
F9 F -0.214(2) 0.4333(6) 0.5417(10) 0.102(7) Uani 1 1 d . . .
F10 F -0.3738(18) 0.4907(6) 0.5901(11) 0.108(8) Uani 1 1 d . . .
F11 F -0.2635(18) 0.5324(6) 0.6896(11) 0.100(7) Uani 1 1 d . . .
F12 F -0.0009(18) 0.5209(4) 0.7404(9) 0.077(5) Uani 1 1 d . . .
N1 N 0.290(2) 0.5278(5) 0.7904(10) 0.042(5) Uani 1 1 d . . .
N2 N 0.304(2) 0.5042(7) 0.6859(12) 0.052(6) Uani 1 1 d . . .
C13 C 0.280(3) 0.5586(7) 0.8289(16) 0.067(10) Uani 1 1 d . . .
H13 H 0.2605 0.5548 0.8735 0.081 Uiso 1 1 d R . .
C14 C 0.299(4) 0.5964(8) 0.8086(18) 0.084(12) Uani 1 1 d . . .
H14 H 0.3112 0.6187 0.8425 0.100 Uiso 1 1 d R . .
C15 C 0.334(4) 0.6009(10) 0.7467(16) 0.073(10) Uani 1 1 d . . .
H15 H 0.3582 0.6258 0.7334 0.088 Uiso 1 1 d R . .
C16 C 0.369(4) 0.5757(9) 0.6384(15) 0.067(9) Uani 1 1 d . . .
H16 H 0.3871 0.6002 0.6213 0.080 Uiso 1 1 d R . .
C17 C 0.374(3) 0.5451(9) 0.6007(13) 0.051(7) Uani 1 1 d . . .
H17 H 0.4042 0.5467 0.5574 0.061 Uiso 1 1 d R . .
C18 C 0.329(3) 0.5102(7) 0.6293(16) 0.054(8) Uani 1 1 d . . .
H18 H 0.3206 0.4891 0.6005 0.065 Uiso 1 1 d R . .
C19 C 0.310(3) 0.5344(7) 0.7271(12) 0.038(7) Uani 1 1 d . . .
C20 C 0.336(3) 0.5719(7) 0.7015(18) 0.062(9) Uani 1 1 d . . .
N3 N 0.510(2) 0.4706(6) 0.8091(9) 0.045(6) Uani 1 1 d . . .
N4 N 0.434(2) 0.4329(5) 0.7269(11) 0.043(6) Uani 1 1 d . . .
C21 C 0.613(3) 0.4879(8) 0.8463(15) 0.060(9) Uani 1 1 d . . .
H21 H 0.5888 0.5049 0.8798 0.072 Uiso 1 1 d R . .
C22 C 0.761(3) 0.4791(9) 0.8337(17) 0.077(10) Uani 1 1 d . . .
H22 H 0.8346 0.4934 0.8560 0.092 Uiso 1 1 d R . .
C23 C 0.795(3) 0.4526(8) 0.7926(14) 0.054(8) Uani 1 1 d . . .
H23 H 0.8921 0.4457 0.7878 0.03(6) Uiso 1 1 d R . .
C24 C 0.706(3) 0.4076(9) 0.7132(16) 0.061(9) Uani 1 1 d . . .
H24 H 0.7995 0.3978 0.7078 0.074 Uiso 1 1 d R . .
C25 C 0.600(3) 0.3935(8) 0.6773(18) 0.074(10) Uani 1 1 d . . .
H25 H 0.6165 0.3741 0.6466 0.089 Uiso 1 1 d R . .
C26 C 0.468(3) 0.4063(8) 0.6816(16) 0.058(8) Uani 1 1 d . . .
H26 H 0.3936 0.3967 0.6525 0.070 Uiso 1 1 d R . .
C27 C 0.548(2) 0.4454(5) 0.7643(12) 0.030(6) Uani 1 1 d . . .
C28 C 0.689(2) 0.4352(9) 0.7589(15) 0.055(8) Uani 1 1 d . . .
Pt3 Pt 0.24648(12) 0.31637(3) 0.39587(6) 0.0517(3) Uani 1 1 d . . .
Pt4 Pt 0.30124(12) 0.27856(3) 0.52746(7) 0.0561(4) Uani 1 1 d . . .
Cl3 Cl 0.4518(8) 0.3307(2) 0.3474(4) 0.069(2) Uani 1 1 d . . .
Cl4 Cl 0.4119(10) 0.3200(2) 0.5978(5) 0.082(3) Uani 1 1 d . . .
C29 C 0.219(3) 0.3689(8) 0.4244(14) 0.059(9) Uani 1 1 d . . .
C30 C 0.102(3) 0.3917(8) 0.4083(17) 0.073(11) Uani 1 1 d . . .
C31 C 0.086(3) 0.4261(7) 0.4347(16) 0.055(8) Uani 1 1 d . . .
C32 C 0.178(4) 0.4426(8) 0.4755(16) 0.062(9) Uani 1 1 d . . .
C33 C 0.308(3) 0.4236(8) 0.4875(13) 0.052(8) Uani 1 1 d . . .
C34 C 0.325(3) 0.3879(7) 0.4617(15) 0.052(8) Uani 1 1 d . . .
F30 F -0.0031(17) 0.3786(4) 0.3684(10) 0.082(6) Uani 1 1 d . . .
F31 F -0.035(2) 0.4458(5) 0.4217(10) 0.093(7) Uani 1 1 d . . .
F32 F 0.163(2) 0.4768(4) 0.5023(8) 0.077(5) Uani 1 1 d . . .
F33 F 0.4103(18) 0.4380(4) 0.5300(8) 0.073(5) Uani 1 1 d . . .
F34 F 0.4559(15) 0.3718(4) 0.4775(8) 0.061(5) Uani 1 1 d . . .
C35 C 0.470(3) 0.2458(7) 0.5401(19) 0.055(9) Uani 1 1 d . . .
C36 C 0.509(5) 0.2322(10) 0.598(2) 0.094(13) Uani 1 1 d . . .
C37 C 0.634(5) 0.2088(9) 0.611(3) 0.118(19) Uani 1 1 d . . .
C38 C 0.728(5) 0.2066(13) 0.568(3) 0.113(19) Uani 1 1 d . . .
C39 C 0.694(5) 0.2226(12) 0.509(3) 0.097(14) Uani 1 1 d . . .
C40 C 0.564(4) 0.2401(8) 0.497(2) 0.065(9) Uani 1 1 d . . .
F36 F 0.415(3) 0.2330(7) 0.6486(12) 0.117(8) Uani 1 1 d . . .
F37 F 0.657(3) 0.1944(6) 0.6721(15) 0.145(11) Uani 1 1 d . . .
F38 F 0.847(3) 0.1872(7) 0.5822(15) 0.156(12) Uani 1 1 d . . .
F39 F 0.789(2) 0.2163(6) 0.4635(14) 0.129(9) Uani 1 1 d . . .
F40 F 0.5438(17) 0.2516(5) 0.4339(11) 0.083(6) Uani 1 1 d . . .
N5 N 0.043(2) 0.3062(6) 0.4249(16) 0.062(8) Uani 1 1 d . . .
N6 N 0.110(3) 0.3084(6) 0.5333(14) 0.057(7) Uani 1 1 d . . .
C41 C -0.052(3) 0.3027(7) 0.3782(18) 0.065(9) Uani 1 1 d . . .
H41 H -0.0183 0.2975 0.3362 0.078 Uiso 1 1 d R . .
C42 C -0.198(3) 0.3057(10) 0.384(3) 0.098(14) Uani 1 1 d . . .
H42 H -0.2648 0.3029 0.3474 0.118 Uiso 1 1 d R . .
C43 C -0.242(4) 0.3135(9) 0.447(2) 0.091(13) Uani 1 1 d . . .
H43 H -0.3401 0.3160 0.4545 0.109 Uiso 1 1 d R . .
C44 C -0.165(4) 0.3243(10) 0.553(2) 0.104(16) Uani 1 1 d . . .
H44 H -0.2621 0.3273 0.5620 0.125 Uiso 1 1 d R . .
C45 C -0.068(5) 0.3275(13) 0.603(2) 0.124(17) Uani 1 1 d . . .
H45 H -0.0866 0.3340 0.6471 0.148 Uiso 1 1 d R . .
C46 C 0.064(4) 0.3188(11) 0.584(2) 0.097(13) Uani 1 1 d . . .
H46 H 0.1384 0.3218 0.6176 0.116 Uiso 1 1 d R . .
C47 C 0.010(4) 0.3102(9) 0.485(2) 0.066(10) Uani 1 1 d . . .
C48 C -0.138(3) 0.3175(9) 0.495(2) 0.077(12) Uani 1 1 d . . .
N7 N 0.259(2) 0.2602(6) 0.3673(15) 0.060(7) Uani 1 1 d . . .
N8 N 0.210(2) 0.2364(7) 0.4721(15) 0.066(8) Uani 1 1 d . . .
C49 C 0.287(3) 0.2529(9) 0.305(2) 0.076(11) Uani 1 1 d . . .
H49 H 0.3230 0.2727 0.2796 0.091 Uiso 1 1 d R . .
C50 C 0.265(4) 0.2171(10) 0.279(2) 0.079(11) Uani 1 1 d . . .
H50 H 0.2891 0.2129 0.2351 0.095 Uiso 1 1 d R . .
C51 C 0.212(4) 0.1894(12) 0.311(2) 0.097(14) Uani 1 1 d . . .
H51 H 0.1858 0.1658 0.2914 0.116 Uiso 1 1 d R . .
C52 C 0.132(4) 0.1687(12) 0.416(3) 0.107(19) Uani 1 1 d . . .
H52 H 0.0968 0.1457 0.3972 0.128 Uiso 1 1 d R . .
C53 C 0.117(5) 0.1745(11) 0.477(3) 0.12(2) Uani 1 1 d . . .
H53 H 0.0846 0.1544 0.5035 0.145 Uiso 1 1 d R . .
C54 C 0.150(4) 0.2095(10) 0.505(2) 0.091(13) Uani 1 1 d . . .
H54 H 0.1277 0.2146 0.5485 0.110 Uiso 1 1 d R . .
C55 C 0.215(3) 0.2305(8) 0.4070(18) 0.059(9) Uani 1 1 d . . .
C56 C 0.196(3) 0.1959(9) 0.376(2) 0.077(11) Uani 1 1 d . . .
F8 F 0.0441(16) 0.4210(4) 0.5945(7) 0.058(4) Uani 1 1 d . . .
C100 C 1.191(18) 0.145(2) 0.683(9) 0.186(18) Uiso 0.25 1 d PD . .
Cl5 Cl 1.166(7) 0.1041(15) 0.712(3) 0.186(18) Uiso 0.25 1 d PD . .
Cl6 Cl 1.093(8) 0.1780(15) 0.707(3) 0.186(18) Uiso 0.25 1 d PD . .
C101 C 0.778(8) 0.3072(19) 0.771(4) 0.167(19) Uiso 0.25 1 d PD . .
Cl7 Cl 0.627(7) 0.291(3) 0.788(5) 0.167(19) Uiso 0.17 1 d PD . .
Cl8 Cl 0.909(7) 0.279(2) 0.774(4) 0.167(19) Uiso 0.17 1 d PD . .
Cl9 Cl 0.767(9) 0.338(2) 0.827(4) 0.167(19) Uiso 0.17 1 d PD . .
C102 C -0.108(6) 0.091(2) 0.509(3) 0.141(16) Uiso 0.25 1 d PD . .
Cl10 Cl -0.221(7) 0.1119(19) 0.550(4) 0.141(16) Uiso 0.17 1 d PD . .
Cl11 Cl -0.157(9) 0.0541(19) 0.471(4) 0.141(16) Uiso 0.17 1 d PD . .
Cl12 Cl 0.035(7) 0.076(2) 0.545(4) 0.141(16) Uiso 0.17 1 d PD . .

loop_
_atom_site_aniso_label
_atom_site_aniso_U_11
_atom_site_aniso_U_22
_atom_site_aniso_U_33
_atom_site_aniso_U_23
_atom_site_aniso_U_13
_atom_site_aniso_U_12
Pt1 0.0327(6) 0.0399(6) 0.0479(7) 0.0017(5) -0.0024(5) -0.0005(5)
Pt2 0.0331(6) 0.0313(5) 0.0518(7) 0.0026(5) -0.0057(5) -0.0021(5)
Cl1 0.031(4) 0.085(6) 0.077(6) 0.009(5) 0.006(4) 0.004(4)
Cl2 0.054(4) 0.036(4) 0.083(6) 0.020(4) -0.005(4) -0.007(3)
C1 0.056(19) 0.039(16) 0.08(3) 0.028(16) 0.006(18) 0.012(14)
C2 0.06(2) 0.10(3) 0.05(2) -0.01(2) -0.011(17) -0.010(19)
C3 0.09(3) 0.032(16) 0.09(3) 0.004(18) 0.00(2) 0.000(17)
C4 0.05(2) 0.10(3) 0.06(2) 0.01(2) -0.021(18) 0.005(19)
C5 0.09(3) 0.048(18) 0.05(2) -0.014(16) -0.020(19) 0.002(17)
C6 0.029(15) 0.09(2) 0.040(18) 0.025(17) -0.012(14) 0.024(15)
F2 0.105(14) 0.038(8) 0.051(11) 0.010(8) -0.009(10) 0.012(9)
F3 0.118(17) 0.060(12) 0.095(15) 0.010(11) -0.026(13) 0.012(11)
F4 0.17(2) 0.095(15) 0.082(15) 0.027(13) -0.006(16) 0.030(16)
F5 0.17(2) 0.072(13) 0.059(13) 0.002(11) -0.005(14) -0.006(14)
F6 0.109(15) 0.046(10) 0.061(12) 0.001(9) -0.008(11) 0.004(10)
C7 0.031(6) 0.049(7) 0.065(9) 0.012(6) -0.007(6) 0.000(5)
C8 0.031(6) 0.049(7) 0.065(9) 0.012(6) -0.007(6) 0.000(5)
C9 0.031(6) 0.049(7) 0.065(9) 0.012(6) -0.007(6) 0.000(5)
C10 0.031(6) 0.049(7) 0.065(9) 0.012(6) -0.007(6) 0.000(5)
C11 0.031(6) 0.049(7) 0.065(9) 0.012(6) -0.007(6) 0.000(5)
C12 0.031(6) 0.049(7) 0.065(9) 0.012(6) -0.007(6) 0.000(5)
F9 0.083(14) 0.115(16) 0.102(16) 0.010(13) -0.040(13) -0.024(13)
F10 0.047(11) 0.146(19) 0.128(19) 0.045(15) -0.017(12) 0.014(12)
F11 0.047(11) 0.112(16) 0.138(19) -0.005(14) -0.006(12) 0.041(11)
F12 0.071(12) 0.052(10) 0.109(15) 0.001(10) 0.014(11) -0.004(9)
N1 0.039(13) 0.034(11) 0.050(15) 0.002(11) -0.012(11) 0.003(10)
N2 0.048(15) 0.069(16) 0.039(15) 0.018(13) -0.006(13) -0.008(12)
C13 0.10(3) 0.024(14) 0.07(2) -0.010(14) 0.00(2) 0.018(15)
C14 0.12(3) 0.039(17) 0.09(3) -0.021(18) -0.03(3) -0.010(19)
C15 0.09(3) 0.07(2) 0.05(2) 0.006(19) 0.02(2) -0.01(2)
C16 0.09(3) 0.06(2) 0.05(2) 0.003(17) 0.006(19) -0.019(18)
C17 0.033(15) 0.09(2) 0.034(16) -0.017(16) 0.002(13) -0.008(15)
C18 0.055(19) 0.028(14) 0.08(2) -0.004(15) -0.019(18) -0.011(13)
C19 0.043(16) 0.044(15) 0.024(14) -0.015(12) -0.012(13) 0.009(12)
C20 0.07(2) 0.032(15) 0.09(3) -0.003(17) 0.00(2) 0.001(15)
N3 0.043(13) 0.074(15) 0.016(11) -0.027(11) -0.006(10) -0.007(12)
N4 0.030(12) 0.034(11) 0.062(16) 0.007(11) -0.021(11) 0.012(10)
C21 0.035(16) 0.063(19) 0.08(2) -0.016(17) -0.001(16) 0.008(14)
C22 0.06(2) 0.08(2) 0.09(3) -0.01(2) -0.02(2) -0.025(19)
C23 0.034(17) 0.07(2) 0.053(19) -0.017(17) 0.016(14) -0.005(15)
C24 0.031(17) 0.08(2) 0.07(2) -0.005(19) 0.009(17) 0.001(16)
C25 0.06(2) 0.043(17) 0.12(3) -0.025(19) 0.02(2) 0.019(16)
C26 0.033(17) 0.06(2) 0.08(2) 0.009(18) 0.013(17) -0.016(15)
C27 0.027(13) 0.010(10) 0.051(17) 0.003(10) -0.001(12) -0.010(9)
C28 0.011(13) 0.08(2) 0.07(2) -0.005(18) 0.001(14) 0.003(14)
Pt3 0.0381(6) 0.0404(6) 0.0762(9) -0.0154(6) -0.0012(6) -0.0015(5)
Pt4 0.0460(7) 0.0390(6) 0.0831(10) -0.0102(6) 0.0031(7) -0.0007(5)
Cl3 0.058(5) 0.057(4) 0.092(6) -0.010(4) 0.009(5) -0.007(4)
Cl4 0.090(6) 0.060(5) 0.094(7) -0.029(5) -0.013(6) 0.004(5)
C29 0.026(15) 0.08(2) 0.06(2) -0.021(17) -0.037(15) 0.021(14)
C30 0.046(18) 0.047(18) 0.12(3) -0.012(18) -0.04(2) 0.013(15)
C31 0.040(17) 0.026(14) 0.10(3) 0.006(16) 0.028(18) 0.015(13)
C32 0.06(2) 0.050(18) 0.08(2) -0.011(17) 0.027(19) 0.002(16)
C33 0.048(18) 0.059(18) 0.048(19) -0.013(15) 0.001(15) -0.013(15)
C34 0.040(17) 0.035(15) 0.08(2) -0.003(15) 0.009(16) -0.013(13)
F30 0.062(12) 0.057(10) 0.121(16) -0.015(10) -0.037(12) -0.016(9)
F31 0.094(15) 0.075(13) 0.105(16) -0.012(11) -0.028(13) 0.034(11)
F32 0.125(16) 0.046(9) 0.062(12) -0.006(9) 0.011(11) 0.007(10)
F33 0.076(12) 0.057(10) 0.084(13) -0.033(9) -0.024(11) 0.006(9)
F34 0.042(9) 0.038(8) 0.101(14) 0.000(9) -0.012(9) 0.002(7)
C35 0.043(18) 0.038(16) 0.08(3) -0.032(17) -0.018(19) 0.003(13)
C36 0.11(3) 0.06(2) 0.12(4) -0.04(3) 0.02(3) -0.01(2)
C37 0.10(3) 0.04(2) 0.21(6) 0.03(3) -0.04(4) 0.04(2)
C38 0.05(3) 0.09(3) 0.20(6) 0.00(4) 0.01(4) 0.01(2)
C39 0.09(4) 0.08(3) 0.12(4) -0.06(3) 0.03(3) -0.02(3)
C40 0.06(2) 0.042(18) 0.09(3) -0.012(19) 0.04(2) -0.007(16)
F36 0.118(19) 0.125(19) 0.109(19) 0.031(15) 0.008(16) 0.028(15)
F37 0.15(2) 0.092(17) 0.19(3) 0.039(18) -0.02(2) 0.052(16)
F38 0.105(19) 0.13(2) 0.22(3) -0.01(2) -0.05(2) 0.075(17)
F39 0.089(17) 0.115(18) 0.18(3) -0.018(18) 0.013(18) 0.050(15)
F40 0.038(10) 0.104(15) 0.109(17) -0.006(13) 0.025(11) 0.017(10)
N5 0.033(14) 0.048(15) 0.10(2) -0.011(15) -0.009(16) -0.002(11)
N6 0.046(16) 0.053(15) 0.08(2) -0.006(14) 0.040(16) 0.006(12)
C41 0.06(2) 0.030(15) 0.11(3) 0.001(16) 0.00(2) -0.030(14)
C42 0.028(18) 0.09(3) 0.18(5) 0.00(3) -0.01(2) -0.037(18)
C43 0.06(2) 0.06(2) 0.15(4) -0.03(3) 0.01(3) -0.013(19)
C44 0.09(3) 0.07(3) 0.14(4) -0.06(3) -0.02(3) 0.01(2)
C45 0.12(4) 0.16(4) 0.10(4) -0.05(3) 0.06(3) -0.05(3)
C46 0.06(3) 0.11(3) 0.12(4) -0.01(3) 0.05(3) -0.01(2)
C47 0.05(2) 0.06(2) 0.09(3) -0.02(2) 0.01(2) -0.026(16)
C48 0.05(2) 0.08(2) 0.11(3) -0.06(2) 0.03(2) -0.020(18)
N7 0.040(14) 0.046(15) 0.10(2) -0.033(15) 0.004(15) 0.012(12)
N8 0.037(14) 0.070(17) 0.09(2) -0.010(16) -0.036(15) 0.005(13)
C49 0.05(2) 0.06(2) 0.12(3) 0.00(2) -0.01(2) -0.003(17)
C50 0.07(2) 0.07(2) 0.10(3) -0.04(2) 0.00(2) -0.015(19)
C51 0.07(3) 0.11(4) 0.11(4) -0.06(3) 0.00(3) 0.00(2)
C52 0.04(2) 0.08(3) 0.19(5) -0.05(4) -0.05(3) -0.015(19)
C53 0.11(4) 0.06(3) 0.17(5) 0.05(3) -0.07(4) -0.02(3)
C54 0.07(2) 0.06(2) 0.15(4) 0.03(2) 0.01(3) -0.018(19)
C55 0.05(2) 0.036(16) 0.09(3) -0.020(17) -0.013(19) 0.005(14)
C56 0.039(19) 0.06(2) 0.14(4) -0.02(2) 0.01(2) -0.013(16)
F8 0.065(11) 0.047(9) 0.060(11) -0.005(8) -0.017(9) -0.021(8)

loop_
_atom_type_symbol
_atom_type_description
_atom_type_scat_dispersion_real
_atom_type_scat_dispersion_imag
_atom_type_scat_source
C C 0.0033 0.0016 'International Tables Vol C Tables 4.2.6.8 and 6.1.1.4'
H H 0.0000 0.0000 'International Tables Vol C Tables 4.2.6.8 and 6.1.1.4'
N N 0.0061 0.0033 'International Tables Vol C Tables 4.2.6.8 and 6.1.1.4'
F F 0.0171 0.0103 'International Tables Vol C Tables 4.2.6.8 and 6.1.1.4'
Cl Cl 0.1484 0.1585 'International Tables Vol C Tables 4.2.6.8 and 6.1.1.4'
Pt Pt -1.7033 8.3905 'International Tables Vol C Tables 4.2.6.8 and 6.1.1.4'

loop_
_geom_angle_atom_site_label_1
_geom_angle_atom_site_label_2
_geom_angle_atom_site_label_3
_geom_angle
_geom_angle_site_symmetry_1
_geom_angle_site_symmetry_3
_geom_angle_publ_flag
C1 Pt1 N3 90.6(11) . . ?
C1 Pt1 N1 166.4(11) . . ?
N3 Pt1 N1 89.4(9) . . ?
C1 Pt1 Cl1 87.8(9) . . ?
N3 Pt1 Cl1 178.1(6) . . ?
N1 Pt1 Cl1 92.0(6) . . ?
C1 Pt1 Pt2 119.2(10) . . ?
N3 Pt1 Pt2 81.3(5) . . ?
N1 Pt1 Pt2 74.2(6) . . ?
Cl1 Pt1 Pt2 100.4(2) . . ?
C7 Pt2 N2 89.8(10) . . ?
C7 Pt2 N4 167.0(11) . . ?
N2 Pt2 N4 89.4(8) . . ?
C7 Pt2 Cl2 88.7(8) . . ?
N2 Pt2 Cl2 178.5(6) . . ?
N4 Pt2 Cl2 92.0(6) . . ?
C7 Pt2 Pt1 118.8(9) . . ?
N2 Pt2 Pt1 83.2(7) . . ?
N4 Pt2 Pt1 74.0(6) . . ?
Cl2 Pt2 Pt1 97.6(2) . . ?
C2 C1 C6 115(3) . . ?
C2 C1 Pt1 124(3) . . ?
C6 C1 Pt1 120(2) . . ?
C3 C2 F2 114(3) . . ?
C3 C2 C1 123(3) . . ?
F2 C2 C1 123(3) . . ?
C2 C3 F3 124(3) . . ?
C2 C3 C4 119(3) . . ?
F3 C3 C4 117(3) . . ?
C5 C4 F4 121(3) . . ?
C5 C4 C3 118(3) . . ?
F4 C4 C3 121(3) . . ?
C4 C5 F5 119(3) . . ?
C4 C5 C6 124(3) . . ?
F5 C5 C6 117(3) . . ?
F6 C6 C5 121(3) . . ?
F6 C6 C1 119(2) . . ?
C5 C6 C1 120(3) . . ?
C12 C7 C8 111(2) . . ?
C12 C7 Pt2 130(2) . . ?
C8 C7 Pt2 119(2) . . ?
F8 C8 C7 120(2) . . ?
F8 C8 C9 116(2) . . ?
C7 C8 C9 125(3) . . ?
F9 C9 C10 124(2) . . ?
F9 C9 C8 118(3) . . ?
C10 C9 C8 117(3) . . ?
C11 C10 F10 125(3) . . ?
C11 C10 C9 119(2) . . ?
F10 C10 C9 116(2) . . ?
F11 C11 C12 125(3) . . ?
F11 C11 C10 115(2) . . ?
C12 C11 C10 120(3) . . ?
C11 C12 F12 115(3) . . ?
C11 C12 C7 127(3) . . ?
F12 C12 C7 118(2) . . ?
C19 N1 C13 116(2) . . ?
C19 N1 Pt1 129.5(17) . . ?
C13 N1 Pt1 112.6(18) . . ?
C18 N2 C19 117(2) . . ?
C18 N2 Pt2 119(2) . . ?
C19 N2 Pt2 123.4(19) . . ?
N1 C13 C14 125(3) . . ?
N1 C13 H13 118.0 . . ?
C14 C13 H13 117.0 . . ?
C15 C14 C13 116(3) . . ?
C15 C14 H14 121.0 . . ?
C13 C14 H14 121.4 . . ?
C14 C15 C20 124(3) . . ?
C14 C15 H15 117.3 . . ?
C20 C15 H15 118.6 . . ?
C17 C16 C20 119(3) . . ?
C17 C16 H16 120.7 . . ?
C20 C16 H16 119.9 . . ?
C16 C17 C18 116(3) . . ?
C16 C17 H17 121.1 . . ?
C18 C17 H17 123.0 . . ?
N2 C18 C17 128(3) . . ?
N2 C18 H18 116.1 . . ?
C17 C18 H18 115.6 . . ?
N1 C19 N2 117(2) . . ?
N1 C19 C20 123(2) . . ?
N2 C19 C20 119(2) . . ?
C16 C20 C15 125(3) . . ?
C16 C20 C19 119(3) . . ?
C15 C20 C19 115(3) . . ?
C21 N3 C27 119(2) . . ?
C21 N3 Pt1 112.1(17) . . ?
C27 N3 Pt1 127.3(15) . . ?
C27 N4 C26 114(2) . . ?
C27 N4 Pt2 132.9(17) . . ?
C26 N4 Pt2 112.0(17) . . ?
N3 C21 C22 118(3) . . ?
N3 C21 H21 120.0 . . ?
C22 C21 H21 122.4 . . ?
C23 C22 C21 123(3) . . ?
C23 C22 H22 118.8 . . ?
C21 C22 H22 118.4 . . ?
C22 C23 C28 117(3) . . ?
C22 C23 H23 121.7 . . ?
C28 C23 H23 121.1 . . ?
C25 C24 C28 123(3) . . ?
C25 C24 H24 118.5 . . ?
C28 C24 H24 118.9 . . ?
C24 C25 C26 121(3) . . ?
C24 C25 H25 119.8 . . ?
C26 C25 H25 118.8 . . ?
C25 C26 N4 122(3) . . ?
C25 C26 H26 119.1 . . ?
N4 C26 H26 118.6 . . ?
N3 C27 N4 112(2) . . ?
N3 C27 C28 121(2) . . ?
N4 C27 C28 127(2) . . ?
C23 C28 C24 125(3) . . ?
C23 C28 C27 122(3) . . ?
C24 C28 C27 113(2) . . ?
C29 Pt3 N5 86.5(11) . . ?
C29 Pt3 N7 175.7(11) . . ?
N5 Pt3 N7 89.2(10) . . ?
C29 Pt3 Cl3 92.8(9) . . ?
N5 Pt3 Cl3 170.2(9) . . ?
N7 Pt3 Cl3 91.4(8) . . ?
C29 Pt3 Pt4 99.7(8) . . ?
N5 Pt3 Pt4 77.1(8) . . ?
N7 Pt3 Pt4 79.6(9) . . ?
Cl3 Pt3 Pt4 112.7(2) . . ?
C35 Pt4 N8 87.2(9) . . ?
C35 Pt4 N6 167.6(14) . . ?
N8 Pt4 N6 93.8(10) . . ?
C35 Pt4 Cl4 87.8(8) . . ?
N8 Pt4 Cl4 173.1(8) . . ?
N6 Pt4 Cl4 90.0(8) . . ?
C35 Pt4 Pt3 117.9(12) . . ?
N8 Pt4 Pt3 77.4(8) . . ?
N6 Pt4 Pt3 74.3(8) . . ?
Cl4 Pt4 Pt3 109.2(2) . . ?
C34 C29 C30 112(3) . . ?
C34 C29 Pt3 121.2(18) . . ?
C30 C29 Pt3 126.4(19) . . ?
F30 C30 C31 118(2) . . ?
F30 C30 C29 120(2) . . ?
C31 C30 C29 122(3) . . ?
C32 C31 C30 125(3) . . ?
C32 C31 F31 114(3) . . ?
C30 C31 F31 120(3) . . ?
C31 C32 F32 126(3) . . ?
C31 C32 C33 116(3) . . ?
F32 C32 C33 118(3) . . ?
F33 C33 C34 120(3) . . ?
F33 C33 C32 120(3) . . ?
C34 C33 C32 119(3) . . ?
F34 C34 C33 114(2) . . ?
F34 C34 C29 122(2) . . ?
C33 C34 C29 124(3) . . ?
C36 C35 C40 113(4) . . ?
C36 C35 Pt4 121(3) . . ?
C40 C35 Pt4 125(3) . . ?
C35 C36 F36 121(4) . . ?
C35 C36 C37 124(5) . . ?
F36 C36 C37 114(5) . . ?
C38 C37 F37 122(4) . . ?
C38 C37 C36 119(5) . . ?
F37 C37 C36 118(5) . . ?
C37 C38 F38 119(6) . . ?
C37 C38 C39 117(5) . . ?
F38 C38 C39 125(6) . . ?
F39 C39 C38 115(5) . . ?
F39 C39 C40 125(5) . . ?
C38 C39 C40 120(5) . . ?
C35 C40 F40 123(4) . . ?
C35 C40 C39 125(4) . . ?
F40 C40 C39 112(4) . . ?
C41 N5 C47 122(3) . . ?
C41 N5 Pt3 115(3) . . ?
C47 N5 Pt3 122(2) . . ?
C46 N6 C47 111(3) . . ?
C46 N6 Pt4 123(3) . . ?
C47 N6 Pt4 123(2) . . ?
N5 C41 C42 125(4) . . ?
N5 C41 H41 116.4 . . ?
C42 C41 H41 118.3 . . ?
C41 C42 C43 116(4) . . ?
C41 C42 H42 122.3 . . ?
C43 C42 H42 121.6 . . ?
C48 C43 C42 117(4) . . ?
C48 C43 H43 121.8 . . ?
C42 C43 H43 121.1 . . ?
C48 C44 C45 126(5) . . ?
C48 C44 H44 117.9 . . ?
C45 C44 H44 116.6 . . ?
C44 C45 C46 110(4) . . ?
C44 C45 H45 126.4 . . ?
C46 C45 H45 123.5 . . ?
N6 C46 C45 134(4) . . ?
N6 C46 H46 112.0 . . ?
C45 C46 H46 114.0 . . ?
N5 C47 N6 121(3) . . ?
N5 C47 C48 117(4) . . ?
N6 C47 C48 122(4) . . ?
C44 C48 C43 122(4) . . ?
C44 C48 C47 116(4) . . ?
C43 C48 C47 122(4) . . ?
C49 N7 C55 119(3) . . ?
C49 N7 Pt3 118(2) . . ?
C55 N7 Pt3 122(2) . . ?
C54 N8 C55 116(3) . . ?
C54 N8 Pt4 115(3) . . ?
C55 N8 Pt4 129(2) . . ?
N7 C49 C50 121(3) . . ?
N7 C49 H49 118.6 . . ?
C50 C49 H49 120.2 . . ?
C51 C50 C49 123(4) . . ?
C51 C50 H50 119.0 . . ?
C49 C50 H50 118.4 . . ?
C50 C51 C56 116(4) . . ?
C50 C51 H51 122.3 . . ?
C56 C51 H51 121.9 . . ?
C53 C52 C56 122(4) . . ?
C53 C52 H52 118.1 . . ?
C56 C52 H52 119.6 . . ?
C52 C53 C54 120(4) . . ?
C52 C53 H53 119.5 . . ?
C54 C53 H53 120.3 . . ?
N8 C54 C53 122(4) . . ?
N8 C54 H54 117.9 . . ?
C53 C54 H54 119.9 . . ?
N8 C55 C56 125(3) . . ?
N8 C55 N7 119(3) . . ?
C56 C55 N7 115(3) . . ?
C51 C56 C55 126(4) . . ?
C51 C56 C52 121(4) . . ?
C55 C56 C52 112(4) . . ?
Cl6 C100 Cl5 117(2) . . ?
Cl9 C101 Cl8 119(2) . . ?
Cl9 C101 Cl7 89(7) . . ?
Cl8 C101 Cl7 118(2) . . ?
C101 Cl7 Cl9 45(3) . . ?
C101 Cl9 Cl7 45(3) . . ?
Cl11 C102 Cl10 118(2) . . ?
Cl11 C102 Cl12 100(6) . . ?
Cl10 C102 Cl12 119(2) . . ?
C102 Cl11 Cl12 40(3) . . ?
C102 Cl12 Cl11 40(3) . . ?

loop_
_geom_bond_atom_site_label_1
_geom_bond_atom_site_label_2
_geom_bond_distance
_geom_bond_site_symmetry_2
_geom_bond_publ_flag
Pt1 C1 2.02(3) . ?
Pt1 N3 2.03(2) . ?
Pt1 N1 2.123(19) . ?
Pt1 Cl1 2.262(7) . ?
Pt1 Pt2 2.9970(16) . ?
Pt2 C7 1.97(2) . ?
Pt2 N2 2.02(2) . ?
Pt2 N4 2.130(18) . ?
Pt2 Cl2 2.302(6) . ?
C1 C2 1.39(4) . ?
C1 C6 1.41(4) . ?
C2 C3 1.34(4) . ?
C2 F2 1.34(3) . ?
C3 F3 1.38(3) . ?
C3 C4 1.40(4) . ?
C4 C5 1.31(4) . ?
C4 F4 1.39(3) . ?
C5 F5 1.35(3) . ?
C5 C6 1.35(4) . ?
C6 F6 1.30(3) . ?
C7 C12 1.37(4) . ?
C7 C8 1.40(4) . ?
C8 F8 1.34(3) . ?
C8 C9 1.41(3) . ?
C9 F9 1.39(3) . ?
C9 C10 1.39(4) . ?
C10 C11 1.35(4) . ?
C10 F10 1.36(3) . ?
C11 F11 1.32(3) . ?
C11 C12 1.34(3) . ?
C12 F12 1.36(3) . ?
N1 C19 1.35(3) . ?
N1 C13 1.36(3) . ?
N2 C18 1.23(3) . ?
N2 C19 1.37(3) . ?
C13 C14 1.42(4) . ?
C13 H13 0.9600 . ?
C14 C15 1.35(4) . ?
C14 H14 1.0634 . ?
C15 C20 1.39(4) . ?
C15 H15 0.9601 . ?
C16 C17 1.34(4) . ?
C16 C20 1.37(4) . ?
C16 H16 0.9602 . ?
C17 C18 1.45(4) . ?
C17 H17 0.9599 . ?
C18 H18 0.9602 . ?
C19 C20 1.46(4) . ?
N3 C21 1.35(3) . ?
N3 C27 1.35(3) . ?
N4 C27 1.36(3) . ?
N4 C26 1.38(3) . ?
C21 C22 1.47(4) . ?
C21 H21 0.9599 . ?
C22 C23 1.32(4) . ?
C22 H22 0.9598 . ?
C23 C28 1.34(4) . ?
C23 H23 0.9599 . ?
C24 C25 1.31(4) . ?
C24 C28 1.38(4) . ?
C24 H24 0.9600 . ?
C25 C26 1.34(4) . ?
C25 H25 0.9600 . ?
C26 H26 0.9600 . ?
C27 C28 1.40(3) . ?
Pt3 C29 1.98(3) . ?
Pt3 N5 2.08(3) . ?
Pt3 N7 2.09(2) . ?
Pt3 Cl3 2.299(8) . ?
Pt3 Pt4 3.0504(19) . ?
Pt4 C35 1.99(3) . ?
Pt4 N8 2.04(2) . ?
Pt4 N6 2.11(2) . ?
Pt4 Cl4 2.281(8) . ?
C29 C34 1.40(3) . ?
C29 C30 1.40(3) . ?
C30 F30 1.34(3) . ?
C30 C31 1.35(4) . ?
C31 C32 1.31(4) . ?
C31 F31 1.35(3) . ?
C32 F32 1.35(3) . ?
C32 C33 1.42(4) . ?
C33 F33 1.36(3) . ?
C33 C34 1.39(4) . ?
C34 F34 1.38(3) . ?
C35 C36 1.31(5) . ?
C35 C40 1.32(4) . ?
C36 F36 1.43(4) . ?
C36 C37 1.45(5) . ?
C37 C38 1.31(6) . ?
C37 F37 1.37(6) . ?
C38 F38 1.33(5) . ?
C38 C39 1.37(6) . ?
C39 F39 1.35(5) . ?
C39 C40 1.38(5) . ?
C40 F40 1.36(4) . ?
N5 C41 1.28(3) . ?
N5 C47 1.30(4) . ?
N6 C46 1.22(4) . ?
N6 C47 1.33(4) . ?
C41 C42 1.40(4) . ?
C41 H41 0.9600 . ?
C42 C43 1.41(5) . ?
C42 H42 0.9600 . ?
C43 C48 1.37(5) . ?
C43 H43 0.9600 . ?
C44 C48 1.25(5) . ?
C44 C45 1.35(5) . ?
C44 H44 0.9600 . ?
C45 C46 1.37(5) . ?
C45 H45 0.9600 . ?
C46 H46 0.9600 . ?
C47 C48 1.45(4) . ?
N7 C49 1.35(4) . ?
N7 C55 1.42(4) . ?
N8 C54 1.32(4) . ?
N8 C55 1.37(4) . ?
C49 C50 1.39(4) . ?
C49 H49 0.9599 . ?
C50 C51 1.31(5) . ?
C50 H50 0.9601 . ?
C51 C56 1.37(5) . ?
C51 H51 0.9601 . ?
C52 C53 1.30(6) . ?
C52 C56 1.43(6) . ?
C52 H52 0.9600 . ?
C53 C54 1.39(5) . ?
C53 H53 0.9601 . ?
C54 H54 0.9599 . ?
C55 C56 1.40(4) . ?
C100 Cl6 1.59(2) . ?
C100 Cl5 1.60(2) . ?
C101 Cl9 1.59(2) . ?
C101 Cl8 1.59(2) . ?
C101 Cl7 1.60(2) . ?
Cl7 Cl9 2.24(13) . ?
C102 Cl11 1.59(2) . ?
C102 Cl10 1.59(2) . ?
C102 Cl12 1.59(2) . ?
Cl11 Cl12 2.43(11) . ?
